data_4313907
loop_
_publ_author_name
'Junhua Luo'
'Maochun Hong'
'Ruihu Wang'
'Rong Cao'
'Lei Han'
'Daqiang Yuan'
'Zhenzhong Lin'
'Youfu Zhou'

_publ_section_title
;
 A Novel Bilayer Cobalt(II)-Organic Framework with Nanoscale Channels
 Accommodating Large Organic Molecules
;
_journal_name_full 'Inorganic Chemistry'
_journal_page_first 4486
_journal_page_last 4488
_journal_paper_doi 10.1021/ic034064x
_journal_volume 42
_journal_year 2003
_chemical_formula_sum 'C26 H20 Co N4 O7'
_chemical_formula_weight 559.39
_chemical_name_systematic
; 
 ? 
;
_space_group_IT_number 2
_symmetry_cell_setting triclinic
_symmetry_space_group_name_Hall '-P 1'
_symmetry_space_group_name_H-M 'P -1'
_atom_sites_solution_hydrogens geom
_atom_sites_solution_primary direct
_atom_sites_solution_secondary difmap
_audit_creation_method SHELXL-97
_cell_angle_alpha 98.26(3)
_cell_angle_beta 108.60(3)
_cell_angle_gamma 101.28(3)
_cell_formula_units_Z 2
_cell_length_a 9.6477(19)
_cell_length_b 10.153(2)
_cell_length_c 13.674(3)
_cell_measurement_temperature 293(2)
_cell_volume 1214.0(6)
_computing_structure_refinement 'SHELXL-97 (Sheldrick, 1997)'
_computing_structure_solution 'SHELXS-97 (Sheldrick, 1990)'
_diffrn_ambient_temperature 293(2)
_diffrn_measured_fraction_theta_full 0.993
_diffrn_measured_fraction_theta_max 0.993
_diffrn_radiation_monochromator graphite
_diffrn_radiation_source 'fine-focus sealed tube'
_diffrn_radiation_type MoK\a
_diffrn_radiation_wavelength 0.71073
_diffrn_reflns_av_R_equivalents 0.0000
_diffrn_reflns_av_sigmaI/netI 0.0446
_diffrn_reflns_limit_h_max 12
_diffrn_reflns_limit_h_min -12
_diffrn_reflns_limit_k_max 13
_diffrn_reflns_limit_k_min 0
_diffrn_reflns_limit_l_max 17
_diffrn_reflns_limit_l_min -17
_diffrn_reflns_number 5538
_diffrn_reflns_theta_full 27.48
_diffrn_reflns_theta_max 27.48
_diffrn_reflns_theta_min 1.61
_exptl_absorpt_coefficient_mu 0.762
_exptl_crystal_density_diffrn 1.530
_exptl_crystal_density_method 'not measured'
_exptl_crystal_F_000 574
_refine_diff_density_max 1.151
_refine_diff_density_min -0.528
_refine_diff_density_rms 0.116
_refine_ls_extinction_method none
_refine_ls_goodness_of_fit_ref 0.968
_refine_ls_hydrogen_treatment mixed
_refine_ls_matrix_type full
_refine_ls_number_parameters 343
_refine_ls_number_reflns 5538
_refine_ls_number_restraints 0
_refine_ls_restrained_S_all 0.968
_refine_ls_R_factor_all 0.0581
_refine_ls_R_factor_gt 0.0386
_refine_ls_shift/su_max 0.540
_refine_ls_shift/su_mean 0.018
_refine_ls_structure_factor_coef Fsqd
_refine_ls_weighting_details 'calc w=1/[\s^2^(Fo^2^)+(0.0675P)^2^+0.0000P] where P=(Fo^2^+2Fc^2^)/3'
_refine_ls_weighting_scheme calc
_refine_ls_wR_factor_gt 0.0930
_refine_ls_wR_factor_ref 0.1042
_reflns_number_gt 4236
_reflns_number_total 5538
_reflns_threshold_expression >2sigma(I)
_cod_data_source_file ic034064xsi20030121_100625.cif
_cod_data_source_block b
_cod_original_cell_volume 1213.9(4)
_cod_database_code 4313907

loop_
_symmetry_equiv_pos_as_xyz
'x, y, z'
'-x, -y, -z'

loop_
_atom_site_label
_atom_site_type_symbol
_atom_site_fract_x
_atom_site_fract_y
_atom_site_fract_z
_atom_site_U_iso_or_equiv
_atom_site_adp_type
_atom_site_occupancy
_atom_site_symmetry_multiplicity
_atom_site_calc_flag
_atom_site_refinement_flags
_atom_site_disorder_assembly
_atom_site_disorder_group
Co1 Co -0.15857(3) 0.11353(3) -0.04842(2) 0.02173(10) Uani 1 1 d . . .
O1 O -0.07163(17) -0.15831(15) 0.00542(13) 0.0319(4) Uani 1 1 d . . .
O2 O -0.27002(17) -0.08978(14) -0.08517(12) 0.0293(3) Uani 1 1 d . . .
O3 O -0.36790(19) -0.80812(15) -0.09040(14) 0.0363(4) Uani 1 1 d . . .
O4 O -0.13945(19) -0.67084(16) -0.03243(14) 0.0376(4) Uani 1 1 d . . .
O5 O -0.8011(2) -0.6092(2) -0.2066(2) 0.0732(7) Uani 1 1 d . . .
O6 O -0.7701(2) -0.3950(2) -0.19883(19) 0.0633(6) Uani 1 1 d . . .
O7 O -0.7342(4) 0.2825(4) 0.5894(3) 0.1283(13) Uani 1 1 d . . .
N1 N -0.7204(2) -0.4937(2) -0.18517(16) 0.0352(5) Uani 1 1 d . . .
N2 N -0.1511(2) 0.11986(18) 0.11054(14) 0.0297(4) Uani 1 1 d . . .
N3 N -0.1779(2) 0.08757(18) 0.78881(14) 0.0299(4) Uani 1 1 d . . .
N4 N -0.4546(4) 0.3454(3) 0.5567(3) 0.0837(10) Uani 1 1 d . . .
C1 C -0.3084(2) -0.3231(2) -0.07479(16) 0.0239(4) Uani 1 1 d . . .
C2 C -0.2485(2) -0.43525(19) -0.05667(16) 0.0250(4) Uani 1 1 d . . .
H2A H -0.1442 -0.4220 -0.0270 0.030 Uiso 1 1 calc R . .
H4A H -0.5646 -0.6747 -0.1419 0.030 Uiso 1 1 d R . .
H6A H -0.5058 -0.2681 -0.1301 0.030 Uiso 1 1 d R . .
H9A H 0.0550 0.2370 0.1832 0.030 Uiso 1 1 d R . .
H10A H 0.0731 0.2319 0.3526 0.030 Uiso 1 1 d R . .
H12A H -0.0257 0.1637 0.4811 0.030 Uiso 1 1 d R . .
H13A H -0.3188 -0.0035 0.4113 0.030 Uiso 1 1 d R . .
H15A H 0.0058 0.1906 0.6431 0.030 Uiso 1 1 d R . .
H16A H 0.0209 0.2079 0.8143 0.030 Uiso 1 1 d R . .
H17A H -0.3804 -0.0392 0.7269 0.030 Uiso 1 1 d R . .
H18A H -0.4064 -0.0638 0.5533 0.030 Uiso 1 1 d R . .
H19A H -0.3522 -0.0065 0.2397 0.030 Uiso 1 1 d R . .
H20A H -0.3567 0.0028 0.0732 0.030 Uiso 1 1 d R . .
H21A H -0.5296 0.3180 0.4035 0.030 Uiso 1 1 d R . .
H22A H -0.3069 0.3909 0.3814 0.030 Uiso 1 1 d R . .
H24A H 0.0636 0.5240 0.6054 0.030 Uiso 1 1 d R . .
H25A H -0.1045 0.4705 0.6947 0.030 Uiso 1 1 d R . .
H26A H -0.3326 0.3904 0.7055 0.030 Uiso 1 1 d R . .
C3 C -0.3444(2) -0.5678(2) -0.08282(17) 0.0260(4) Uani 1 1 d . . .
C4 C -0.4997(3) -0.5875(2) -0.12491(17) 0.0282(5) Uani 1 1 d . . .
C5 C -0.5559(2) -0.4741(2) -0.14105(17) 0.0281(5) Uani 1 1 d . . .
C6 C -0.4642(2) -0.3425(2) -0.11744(17) 0.0266(4) Uani 1 1 d . . .
C7 C -0.2074(2) -0.17938(19) -0.04922(16) 0.0225(4) Uani 1 1 d . . .
C8 C -0.2798(3) -0.6903(2) -0.06684(17) 0.0286(5) Uani 1 1 d . . .
C9 C -0.0273(3) 0.1862(2) 0.19479(19) 0.0344(5) Uani 1 1 d . . .
C10 C -0.0157(3) 0.1841(3) 0.29731(19) 0.0383(6) Uani 1 1 d . . .
C11 C -0.1371(3) 0.1108(2) 0.31809(18) 0.0354(5) Uani 1 1 d . . .
C12 C -0.1212(3) 0.1119(3) 0.42834(19) 0.0412(6) Uani 1 1 d . . .
C13 C -0.2241(3) 0.0525(3) 0.46340(19) 0.0412(6) Uani 1 1 d . . .
C14 C -0.2043(3) 0.0628(2) 0.57560(18) 0.0351(5) Uani 1 1 d . . .
C15 C -0.0758(3) 0.1436(3) 0.6579(2) 0.0438(6) Uani 1 1 d . . .
C16 C -0.0670(3) 0.1530(3) 0.76089(19) 0.0411(6) Uani 1 1 d . . .
C17 C -0.3015(3) 0.0087(3) 0.7100(2) 0.0390(6) Uani 1 1 d . . .
C18 C -0.3184(3) -0.0063(3) 0.60481(19) 0.0435(6) Uani 1 1 d . . .
C19 C -0.2669(3) 0.0424(3) 0.2305(2) 0.0396(6) Uani 1 1 d . . .
C20 C -0.2690(3) 0.0494(3) 0.13028(19) 0.0367(5) Uani 1 1 d . . .
C21 C -0.4417(5) 0.3491(4) 0.4641(4) 0.0787(11) Uani 1 1 d . . .
C22 C -0.3085(5) 0.3940(4) 0.4494(3) 0.0715(10) Uani 1 1 d . . .
C23 C -0.1762(4) 0.4416(3) 0.5359(3) 0.0652(9) Uani 1 1 d . . .
C24 C -0.0157(6) 0.4960(4) 0.5383(3) 0.0893(13) Uani 1 1 d . . .
C25 C -0.1894(5) 0.4394(4) 0.6332(3) 0.0758(10) Uani 1 1 d . . .
C26 C -0.3284(6) 0.3908(5) 0.6381(3) 0.0862(12) Uani 1 1 d . . .

loop_
_atom_site_aniso_label
_atom_site_aniso_U_11
_atom_site_aniso_U_22
_atom_site_aniso_U_33
_atom_site_aniso_U_23
_atom_site_aniso_U_13
_atom_site_aniso_U_12
Co1 0.02530(16) 0.01634(14) 0.02325(15) 0.00605(10) 0.00819(11) 0.00428(10)
O1 0.0251(8) 0.0265(8) 0.0401(9) 0.0068(6) 0.0087(7) 0.0032(6)
O2 0.0332(9) 0.0183(7) 0.0327(8) 0.0091(6) 0.0065(7) 0.0045(6)
O3 0.0384(10) 0.0185(7) 0.0491(10) 0.0095(7) 0.0121(8) 0.0057(7)
O4 0.0321(9) 0.0239(8) 0.0562(11) 0.0117(7) 0.0120(8) 0.0102(7)
O5 0.0289(11) 0.0466(12) 0.122(2) 0.0223(12) 0.0055(12) -0.0073(9)
O6 0.0327(11) 0.0443(11) 0.0985(18) 0.0111(11) 0.0024(11) 0.0168(9)
O7 0.098(3) 0.116(3) 0.172(4) 0.029(2) 0.059(3) 0.014(2)
N1 0.0255(10) 0.0353(11) 0.0379(11) 0.0072(8) 0.0057(9) 0.0024(8)
N2 0.0368(11) 0.0273(9) 0.0261(10) 0.0069(7) 0.0119(8) 0.0090(8)
N3 0.0348(11) 0.0276(9) 0.0254(10) 0.0059(7) 0.0107(8) 0.0038(8)
N4 0.073(2) 0.073(2) 0.113(3) 0.019(2) 0.048(2) 0.0120(17)
C1 0.0262(11) 0.0190(10) 0.0265(11) 0.0064(8) 0.0096(9) 0.0046(8)
C2 0.0251(10) 0.0205(10) 0.0284(11) 0.0062(8) 0.0085(9) 0.0048(8)
C3 0.0297(12) 0.0199(10) 0.0298(11) 0.0084(8) 0.0110(9) 0.0069(8)
C4 0.0301(12) 0.0203(10) 0.0311(12) 0.0054(8) 0.0101(9) 0.0010(8)
C5 0.0227(11) 0.0274(11) 0.0317(12) 0.0069(9) 0.0070(9) 0.0051(8)
C6 0.0271(11) 0.0225(10) 0.0301(11) 0.0084(8) 0.0083(9) 0.0075(8)
C7 0.0261(11) 0.0195(10) 0.0227(10) 0.0047(7) 0.0107(9) 0.0046(8)
C8 0.0374(13) 0.0217(10) 0.0285(11) 0.0078(8) 0.0125(10) 0.0090(9)
C9 0.0371(13) 0.0350(12) 0.0319(12) 0.0072(9) 0.0166(11) 0.0038(10)
C10 0.0386(14) 0.0438(14) 0.0268(12) 0.0042(10) 0.0083(11) 0.0059(11)
C11 0.0440(14) 0.0380(13) 0.0272(12) 0.0097(9) 0.0145(11) 0.0127(11)
C12 0.0477(16) 0.0454(14) 0.0282(13) 0.0085(10) 0.0130(11) 0.0072(12)
C13 0.0482(16) 0.0462(14) 0.0267(12) 0.0087(10) 0.0140(11) 0.0050(12)
C14 0.0427(14) 0.0357(12) 0.0272(12) 0.0084(9) 0.0134(11) 0.0081(10)
C15 0.0440(15) 0.0497(15) 0.0322(14) 0.0094(11) 0.0178(12) -0.0072(12)
C16 0.0433(15) 0.0397(13) 0.0280(12) 0.0046(10) 0.0099(11) -0.0098(11)
C17 0.0322(13) 0.0479(14) 0.0320(13) 0.0117(10) 0.0118(10) -0.0030(11)
C18 0.0406(15) 0.0512(15) 0.0244(12) 0.0057(10) 0.0047(11) -0.0063(12)
C19 0.0390(14) 0.0457(14) 0.0356(13) 0.0100(10) 0.0193(11) 0.0035(11)
C20 0.0341(13) 0.0414(13) 0.0307(13) 0.0042(10) 0.0108(10) 0.0054(10)
C21 0.066(2) 0.065(2) 0.089(3) 0.017(2) 0.014(2) 0.0046(18)
C22 0.093(3) 0.059(2) 0.068(2) 0.0181(17) 0.037(2) 0.016(2)
C23 0.058(2) 0.0403(16) 0.103(3) 0.0116(17) 0.037(2) 0.0127(14)
C24 0.122(4) 0.069(2) 0.074(3) 0.010(2) 0.028(3) 0.034(2)
C25 0.069(3) 0.066(2) 0.079(3) 0.0058(19) 0.017(2) 0.0113(18)
C26 0.100(4) 0.090(3) 0.076(3) 0.013(2) 0.049(3) 0.014(3)

loop_
_atom_type_symbol
_atom_type_description
_atom_type_scat_dispersion_real
_atom_type_scat_dispersion_imag
_atom_type_scat_source
C C 0.0033 0.0016 'International Tables Vol C Tables 4.2.6.8 and 6.1.1.4'
H H 0.0000 0.0000 'International Tables Vol C Tables 4.2.6.8 and 6.1.1.4'
N N 0.0061 0.0033 'International Tables Vol C Tables 4.2.6.8 and 6.1.1.4'
O O 0.0106 0.0060 'International Tables Vol C Tables 4.2.6.8 and 6.1.1.4'
Co Co 0.3494 0.9721 'International Tables Vol C Tables 4.2.6.8 and 6.1.1.4'

loop_
_geom_angle_atom_site_label_1
_geom_angle_atom_site_label_2
_geom_angle_atom_site_label_3
_geom_angle
_geom_angle_site_symmetry_1
_geom_angle_site_symmetry_3
_geom_angle_publ_flag
O2 Co1 O1 116.57(7) . 2 ?
O2 Co1 O4 155.66(6) . 1_565 ?
O1 Co1 O4 87.67(7) 2 1_565 ?
O2 Co1 N2 88.08(7) . . ?
O1 Co1 N2 93.51(8) 2 . ?
O4 Co1 N2 92.79(7) 1_565 . ?
O2 Co1 N3 86.59(7) . 1_554 ?
O1 Co1 N3 89.13(8) 2 1_554 ?
O4 Co1 N3 91.96(8) 1_565 1_554 ?
N2 Co1 N3 174.66(7) . 1_554 ?
O2 Co1 O3 95.80(6) . 1_565 ?
O1 Co1 O3 147.32(6) 2 1_565 ?
O4 Co1 O3 59.87(6) 1_565 1_565 ?
N2 Co1 O3 91.87(7) . 1_565 ?
N3 Co1 O3 88.40(8) 1_554 1_565 ?
O2 Co1 C8 125.79(7) . 1_565 ?
O1 Co1 C8 117.40(7) 2 1_565 ?
O4 Co1 C8 29.87(7) 1_565 1_565 ?
N2 Co1 C8 93.42(7) . 1_565 ?
N3 Co1 C8 89.48(8) 1_554 1_565 ?
O3 Co1 C8 30.01(7) 1_565 1_565 ?
C7 O1 Co1 160.69(15) . 2 ?
C7 O2 Co1 122.45(14) . . ?
C8 O3 Co1 86.26(14) . 1_545 ?
C8 O4 Co1 91.70(13) . 1_545 ?
O6 N1 O5 122.5(2) . . ?
O6 N1 C5 119.1(2) . . ?
O5 N1 C5 118.3(2) . . ?
C9 N2 C20 116.5(2) . . ?
C9 N2 Co1 122.30(16) . . ?
C20 N2 Co1 121.03(16) . . ?
C17 N3 C16 116.3(2) . . ?
C17 N3 Co1 122.40(16) . 1_556 ?
C16 N3 Co1 121.27(16) . 1_556 ?
C26 N4 C21 115.3(4) . . ?
C6 C1 C2 119.87(19) . . ?
C6 C1 C7 118.72(18) . . ?
C2 C1 C7 121.41(19) . . ?
C1 C2 C3 120.32(19) . . ?
C4 C3 C2 119.95(19) . . ?
C4 C3 C8 119.54(19) . . ?
C2 C3 C8 120.5(2) . . ?
C3 C4 C5 118.42(19) . . ?
C6 C5 C4 123.0(2) . . ?
C6 C5 N1 118.2(2) . . ?
C4 C5 N1 118.86(19) . . ?
C5 C6 C1 118.44(19) . . ?
O1 C7 O2 125.36(19) . . ?
O1 C7 C1 118.34(18) . . ?
O2 C7 C1 116.30(18) . . ?
O4 C8 O3 122.1(2) . . ?
O4 C8 C3 118.45(19) . . ?
O3 C8 C3 119.4(2) . . ?
O4 C8 Co1 58.42(11) . 1_545 ?
O3 C8 Co1 63.73(12) . 1_545 ?
C3 C8 Co1 175.21(16) . 1_545 ?
N2 C9 C10 123.6(2) . . ?
C9 C10 C11 120.1(2) . . ?
C10 C11 C19 116.5(2) . . ?
C10 C11 C12 118.6(2) . . ?
C19 C11 C12 124.9(2) . . ?
C13 C12 C11 127.3(2) . . ?
C12 C13 C14 125.0(2) . . ?
C18 C14 C15 115.9(2) . . ?
C18 C14 C13 120.7(2) . . ?
C15 C14 C13 123.3(2) . . ?
C16 C15 C14 120.4(2) . . ?
N3 C16 C15 123.6(2) . . ?
N3 C17 C18 123.5(2) . . ?
C17 C18 C14 120.3(2) . . ?
C20 C19 C11 119.7(2) . . ?
N2 C20 C19 123.6(2) . . ?
N4 C21 C22 124.7(4) . . ?
C21 C22 C23 119.4(4) . . ?
C22 C23 C25 116.1(3) . . ?
C22 C23 C24 128.4(4) . . ?
C25 C23 C24 115.5(4) . . ?
C24 C24 C23 124.2(6) 2_566 . ?
C26 C25 C23 119.3(4) . . ?
N4 C26 C25 125.2(4) . . ?

loop_
_geom_bond_atom_site_label_1
_geom_bond_atom_site_label_2
_geom_bond_distance
_geom_bond_site_symmetry_2
_geom_bond_publ_flag
Co1 O2 2.0392(16) . ?
Co1 O1 2.0445(17) 2 ?
Co1 O4 2.1339(16) 1_565 ?
Co1 N2 2.1429(19) . ?
Co1 N3 2.1459(19) 1_554 ?
Co1 O3 2.2498(18) 1_565 ?
Co1 C8 2.504(2) 1_565 ?
O1 C7 1.241(3) . ?
O1 Co1 2.0445(17) 2 ?
O2 C7 1.260(2) . ?
O3 C8 1.255(3) . ?
O3 Co1 2.2498(18) 1_545 ?
O4 C8 1.248(3) . ?
O4 Co1 2.1339(16) 1_545 ?
O5 N1 1.210(3) . ?
O6 N1 1.206(3) . ?
N1 C5 1.468(3) . ?
N2 C9 1.339(3) . ?
N2 C20 1.346(3) . ?
N3 C17 1.336(3) . ?
N3 C16 1.337(3) . ?
N3 Co1 2.1459(19) 1_556 ?
N4 C26 1.305(5) . ?
N4 C21 1.316(5) . ?
C1 C6 1.390(3) . ?
C1 C2 1.393(3) . ?
C1 C7 1.510(3) . ?
C2 C3 1.400(3) . ?
C3 C4 1.384(3) . ?
C3 C8 1.508(3) . ?
C4 C5 1.381(3) . ?
C5 C6 1.380(3) . ?
C8 Co1 2.504(2) 1_545 ?
C9 C10 1.374(3) . ?
C10 C11 1.392(4) . ?
C11 C19 1.397(4) . ?
C11 C12 1.464(3) . ?
C12 C13 1.316(4) . ?
C13 C14 1.470(3) . ?
C14 C18 1.387(4) . ?
C14 C15 1.387(4) . ?
C15 C16 1.372(3) . ?
C17 C18 1.376(3) . ?
C19 C20 1.376(3) . ?
C21 C22 1.364(6) . ?
C22 C23 1.376(5) . ?
C23 C25 1.379(5) . ?
C23 C24 1.527(6) . ?
C24 C24 1.190(8) 2_566 ?
C25 C26 1.361(6) . ?
